data_4332534
loop_
_publ_author_name
'Cordes, David B.'
'Hanton, Lyall R.'
'Spicer, Mark D.'

_publ_section_title
;
 Helices versus Zigzag Chains:&#x00A0; One-Dimensional Coordination
 Polymers of AgIand Bis(4-pyridyl)amine
;
_journal_issue 19
_journal_name_full 'Inorganic Chemistry'
_journal_page_first 7651
_journal_page_last 7664
_journal_paper_doi 10.1021/ic060487y
_journal_volume 45
_journal_year 2006
_chemical_formula_moiety 'C10 H9 Ag N3, F6 P, C2 H3 N'
_chemical_formula_sum 'C12 H12 Ag F6 N4 P'
_chemical_formula_weight 465.10
_chemical_name_systematic
;
 ?
;
_space_group_IT_number 13
_symmetry_cell_setting monoclinic
_symmetry_space_group_name_Hall '-P 2yc'
_symmetry_space_group_name_H-M 'P 1 2/c 1'
_atom_sites_solution_hydrogens geom
_atom_sites_solution_primary direct
_atom_sites_solution_secondary difmap
_audit_creation_method SHELXL-97
_cell_angle_alpha 90.00
_cell_angle_beta 99.297(2)
_cell_angle_gamma 90.00
_cell_formula_units_Z 4
_cell_length_a 7.9029(7)
_cell_length_b 9.8007(9)
_cell_length_c 20.5060(19)
_cell_measurement_reflns_used 8376
_cell_measurement_temperature 98(2)
_cell_measurement_theta_max 26.39
_cell_measurement_theta_min 2.31
_cell_volume 1567.4(2)
_computing_cell_refinement 'Bruker SMART'
_computing_data_collection 'Bruker SMART'
_computing_data_reduction 'Bruker SAINT'
_computing_molecular_graphics 'Bruker SHELXTL'
_computing_publication_material 'Bruker SHELXTL'
_computing_structure_refinement 'SHELXL-97 (Sheldrick, 1997)'
_computing_structure_solution 'Bruker SHELXTL'
_diffrn_ambient_temperature 98(2)
_diffrn_measured_fraction_theta_full 0.998
_diffrn_measured_fraction_theta_max 0.998
_diffrn_measurement_device_type 'CCD area detector'
_diffrn_measurement_method 'phi and omega scans'
_diffrn_radiation_monochromator graphite
_diffrn_radiation_source 'fine-focus sealed tube'
_diffrn_radiation_type MoK\a
_diffrn_radiation_wavelength 0.71073
_diffrn_reflns_av_R_equivalents 0.0289
_diffrn_reflns_av_sigmaI/netI 0.0218
_diffrn_reflns_limit_h_max 9
_diffrn_reflns_limit_h_min -9
_diffrn_reflns_limit_k_max 12
_diffrn_reflns_limit_k_min -11
_diffrn_reflns_limit_l_max 25
_diffrn_reflns_limit_l_min -25
_diffrn_reflns_number 13387
_diffrn_reflns_theta_full 26.41
_diffrn_reflns_theta_max 26.41
_diffrn_reflns_theta_min 2.01
_exptl_absorpt_coefficient_mu 1.455
_exptl_absorpt_correction_T_max 0.852
_exptl_absorpt_correction_T_min 0.695373
_exptl_absorpt_correction_type multi-scan
_exptl_absorpt_process_details 'Bruker SADABS, 1996'
_exptl_crystal_colour COLOURLESS
_exptl_crystal_density_diffrn 1.971
_exptl_crystal_density_method 'not measured'
_exptl_crystal_description BLOCK
_exptl_crystal_F_000 912
_exptl_crystal_size_max 0.42
_exptl_crystal_size_mid 0.16
_exptl_crystal_size_min 0.11
_refine_diff_density_max 0.969
_refine_diff_density_min -0.668
_refine_diff_density_rms 0.079
_refine_ls_extinction_method none
_refine_ls_goodness_of_fit_ref 1.066
_refine_ls_hydrogen_treatment constr
_refine_ls_matrix_type full
_refine_ls_number_parameters 218
_refine_ls_number_reflns 3214
_refine_ls_number_restraints 0
_refine_ls_restrained_S_all 1.066
_refine_ls_R_factor_all 0.0334
_refine_ls_R_factor_gt 0.0268
_refine_ls_shift/su_max 0.000
_refine_ls_shift/su_mean 0.000
_refine_ls_structure_factor_coef Fsqd
_refine_ls_weighting_details 'calc w=1/[\s^2^(Fo^2^)+(0.0182P)^2^+3.2934P] where P=(Fo^2^+2Fc^2^)/3'
_refine_ls_weighting_scheme calc
_refine_ls_wR_factor_gt 0.0603
_refine_ls_wR_factor_ref 0.0630
_reflns_number_gt 2737
_reflns_number_total 3214
_reflns_threshold_expression >2sigma(I)
_cod_data_source_file ic060487ysup1.cif
_cod_data_source_block dcbap
_cod_depositor_comments
;
The following automatic conversions were performed:

'_symmetry_cell_setting' value 'Monoclinic' changed to 'monoclinic'
according to /home/saulius/struct/CIF-dictionaries/cif_core.dic
dictionary named 'cif_core.dic' version 2.4.2 from 2011-04-26.

Automatic conversion script
Id: cif_fix_values 1891 2012-01-12 08:04:46Z andrius 
;
_cod_original_sg_symbol_H-M 'P 2/c'
_cod_database_code 4332534

loop_
_symmetry_equiv_pos_as_xyz
'x, y, z'
'-x, y, -z+1/2'
'-x, -y, -z'
'x, -y, z-1/2'

loop_
_atom_site_label
_atom_site_type_symbol
_atom_site_fract_x
_atom_site_fract_y
_atom_site_fract_z
_atom_site_U_iso_or_equiv
_atom_site_adp_type
_atom_site_occupancy
_atom_site_symmetry_multiplicity
_atom_site_calc_flag
_atom_site_refinement_flags
C1 C 0.3744(3) 0.0154(3) 0.57291(13) 0.0186(5) Uani 1 1 d .
H1 H 0.3333 0.1045 0.5714 0.022 Uiso 1 1 calc R
C2 C 0.4893(3) -0.0244(3) 0.62788(13) 0.0174(5) Uani 1 1 d .
H2 H 0.5234 0.0367 0.6622 0.021 Uiso 1 1 calc R
C3 C 0.5535(3) -0.1571(3) 0.63110(12) 0.0156(5) Uani 1 1 d .
C4 C 0.5001(3) -0.2420(3) 0.57661(13) 0.0195(5) Uani 1 1 d .
H4 H 0.5436 -0.3301 0.5758 0.023 Uiso 1 1 calc R
C5 C 0.3834(3) -0.1950(3) 0.52438(12) 0.0201(6) Uani 1 1 d .
H5 H 0.3474 -0.2539 0.4893 0.024 Uiso 1 1 calc R
C6 C -0.1201(3) -0.0273(3) 0.31073(13) 0.0188(5) Uani 1 1 d .
H6 H -0.1002 -0.1203 0.3171 0.023 Uiso 1 1 calc R
C7 C 0.7809(3) -0.0149(3) 0.75225(13) 0.0176(5) Uani 1 1 d .
H7 H 0.7360 0.0487 0.7204 0.021 Uiso 1 1 calc R
C8 C 0.7493(3) -0.1544(3) 0.74160(12) 0.0169(5) Uani 1 1 d .
C9 C 0.8202(4) -0.2438(3) 0.79217(13) 0.0215(6) Uani 1 1 d .
H9 H 0.8016 -0.3372 0.7874 0.026 Uiso 1 1 calc R
C10 C -0.0831(3) 0.1934(3) 0.34856(13) 0.0210(6) Uani 1 1 d .
H10 H -0.0374 0.2547 0.3813 0.025 Uiso 1 1 calc R
C11 C 0.1805(5) 0.4466(4) 0.5940(2) 0.0502(10) Uani 1 1 d .
H11A H 0.0852 0.4750 0.6143 0.075 Uiso 1 1 calc R
H11B H 0.2243 0.5234 0.5729 0.075 Uiso 1 1 calc R
H11C H 0.2690 0.4104 0.6271 0.075 Uiso 1 1 calc R
C12 C 0.1242(4) 0.3411(3) 0.54463(16) 0.0321(7) Uani 1 1 d .
N1 N 0.3187(3) -0.0674(2) 0.52165(10) 0.0175(4) Uani 1 1 d .
N2 N 0.6609(3) -0.2128(2) 0.68477(10) 0.0195(5) Uani 1 1 d .
H2A H 0.6750 -0.2995 0.6822 0.023 Uiso 1 1 calc R
N3 N -0.0509(3) 0.0592(2) 0.35891(10) 0.0175(4) Uani 1 1 d .
N4 N 0.0818(4) 0.2578(3) 0.50693(14) 0.0401(7) Uani 1 1 d .
F11 F 0.4355(4) 0.7197(2) 0.35668(16) 0.0800(9) Uani 1 1 d .
F12 F 0.2455(4) 0.6696(3) 0.26407(11) 0.0719(8) Uani 1 1 d .
F13 F 0.1363(3) 0.5032(2) 0.32010(13) 0.0606(6) Uani 1 1 d .
F14 F 0.1557(3) 0.7223(2) 0.35957(11) 0.0608(7) Uani 1 1 d .
F15 F 0.3191(4) 0.5539(2) 0.41089(10) 0.0661(8) Uani 1 1 d .
F16 F 0.4199(3) 0.50423(17) 0.31561(10) 0.0397(4) Uani 1 1 d .
P1 P 0.28621(13) 0.61419(8) 0.33690(4) 0.0359(2) Uani 1 1 d .
Ag1 Ag 0.12429(2) -0.00345(2) 0.443644(9) 0.02076(7) Uani 1 1 d .

loop_
_atom_site_aniso_label
_atom_site_aniso_U_11
_atom_site_aniso_U_22
_atom_site_aniso_U_33
_atom_site_aniso_U_23
_atom_site_aniso_U_13
_atom_site_aniso_U_12
C1 0.0185(12) 0.0161(13) 0.0203(13) -0.0001(10) 0.0000(10) -0.0005(10)
C2 0.0169(12) 0.0165(13) 0.0173(12) -0.0004(10) -0.0019(10) -0.0012(10)
C3 0.0142(11) 0.0172(12) 0.0145(12) 0.0028(10) -0.0005(9) -0.0016(10)
C4 0.0249(13) 0.0155(13) 0.0166(13) -0.0012(10) -0.0014(10) -0.0001(11)
C5 0.0226(13) 0.0231(14) 0.0130(12) -0.0023(10) -0.0017(10) -0.0015(11)
C6 0.0181(12) 0.0168(13) 0.0203(13) 0.0014(10) -0.0005(10) 0.0017(10)
C7 0.0181(12) 0.0170(13) 0.0163(12) 0.0020(10) -0.0015(10) -0.0008(10)
C8 0.0170(12) 0.0192(13) 0.0129(12) 0.0008(10) -0.0022(10) -0.0005(10)
C9 0.0268(14) 0.0155(13) 0.0191(13) 0.0011(10) -0.0050(11) -0.0006(11)
C10 0.0227(14) 0.0231(14) 0.0152(12) -0.0038(10) -0.0028(10) 0.0000(11)
C11 0.043(2) 0.0335(19) 0.069(3) -0.0223(18) -0.0059(19) -0.0008(16)
C12 0.0282(15) 0.0268(16) 0.0371(17) 0.0003(14) -0.0077(13) 0.0085(13)
N1 0.0157(10) 0.0220(11) 0.0133(10) 0.0028(9) -0.0019(8) -0.0009(9)
N2 0.0255(12) 0.0130(10) 0.0164(11) 0.0001(8) -0.0069(9) 0.0004(9)
N3 0.0165(10) 0.0228(11) 0.0119(10) 0.0011(9) -0.0018(8) 0.0015(9)
N4 0.0437(17) 0.0359(16) 0.0346(15) -0.0078(13) -0.0120(13) 0.0074(13)
F11 0.0741(18) 0.0246(11) 0.132(3) -0.0234(14) -0.0107(17) -0.0109(11)
F12 0.124(2) 0.0534(15) 0.0352(12) 0.0153(11) 0.0020(13) 0.0262(15)
F13 0.0566(14) 0.0443(13) 0.0803(17) -0.0229(12) 0.0096(13) -0.0032(11)
F14 0.0893(18) 0.0341(11) 0.0522(13) -0.0084(10) -0.0089(12) 0.0329(12)
F15 0.124(2) 0.0381(12) 0.0308(11) -0.0009(9) -0.0034(12) 0.0372(14)
F16 0.0516(12) 0.0191(9) 0.0476(11) -0.0030(8) 0.0056(9) -0.0024(8)
P1 0.0588(6) 0.0156(4) 0.0275(4) -0.0031(3) -0.0111(4) 0.0064(4)
Ag1 0.01792(11) 0.02881(12) 0.01326(10) 0.00389(8) -0.00431(7) 0.00099(9)

loop_
_atom_type_symbol
_atom_type_description
_atom_type_scat_dispersion_real
_atom_type_scat_dispersion_imag
_atom_type_scat_source
C C 0.0033 0.0016 'International Tables Vol C Tables 4.2.6.8 and 6.1.1.4'
H H 0.0000 0.0000 'International Tables Vol C Tables 4.2.6.8 and 6.1.1.4'
N N 0.0061 0.0033 'International Tables Vol C Tables 4.2.6.8 and 6.1.1.4'
F F 0.0171 0.0103 'International Tables Vol C Tables 4.2.6.8 and 6.1.1.4'
P P 0.1023 0.0942 'International Tables Vol C Tables 4.2.6.8 and 6.1.1.4'
Ag Ag -0.8971 1.1015 'International Tables Vol C Tables 4.2.6.8 and 6.1.1.4'

loop_
_geom_angle_atom_site_label_1
_geom_angle_atom_site_label_2
_geom_angle_atom_site_label_3
_geom_angle
_geom_angle_site_symmetry_1
_geom_angle_site_symmetry_3
N1 C1 C2 123.7(2) . .
C1 C2 C3 119.2(2) . .
N2 C3 C2 125.1(2) . .
N2 C3 C4 117.7(2) . .
C2 C3 C4 117.1(2) . .
C5 C4 C3 120.0(2) . .
N1 C5 C4 123.0(2) . .
N3 C6 C7 123.5(2) . 4_455
C6 C7 C8 119.2(2) 4_656 .
N2 C8 C7 126.0(2) . .
N2 C8 C9 116.9(2) . .
C7 C8 C9 117.0(2) . .
C10 C9 C8 120.0(2) 4_656 .
N3 C10 C9 123.3(2) . 4_455
N4 C12 C11 179.0(4) . .
C1 N1 C5 116.9(2) . .
C1 N1 Ag1 121.08(18) . .
C5 N1 Ag1 121.84(17) . .
C8 N2 C3 131.8(2) . .
C6 N3 C10 117.0(2) . .
C6 N3 Ag1 123.33(18) . .
C10 N3 Ag1 119.38(17) . .
F11 P1 F12 92.73(17) . .
F11 P1 F14 88.94(15) . .
F12 P1 F14 90.29(14) . .
F11 P1 F13 177.28(17) . .
F12 P1 F13 89.97(16) . .
F14 P1 F13 91.32(14) . .
F11 P1 F15 89.90(17) . .
F12 P1 F15 177.27(18) . .
F14 P1 F15 89.00(13) . .
F13 P1 F15 87.41(15) . .
F11 P1 F16 90.69(13) . .
F12 P1 F16 90.90(13) . .
F14 P1 F16 178.77(12) . .
F13 P1 F16 89.00(11) . .
F15 P1 F16 89.83(12) . .
N1 Ag1 N3 174.03(9) . .
N1 Ag1 Ag1 85.28(6) . 3_556
N3 Ag1 Ag1 100.69(6) . 3_556

loop_
_geom_bond_atom_site_label_1
_geom_bond_atom_site_label_2
_geom_bond_distance
_geom_bond_site_symmetry_2
C1 N1 1.345(3) .
C1 C2 1.385(3) .
C2 C3 1.394(4) .
C3 N2 1.388(3) .
C3 C4 1.403(3) .
C4 C5 1.375(4) .
C5 N1 1.349(4) .
C6 N3 1.349(3) .
C6 C7 1.385(3) 4_455
C7 C6 1.385(3) 4_656
C7 C8 1.402(4) .
C8 N2 1.382(3) .
C8 C9 1.403(3) .
C9 C10 1.371(4) 4_656
C10 N3 1.350(4) .
C10 C9 1.371(4) 4_455
C11 C12 1.464(5) .
C12 N4 1.137(4) .
N1 Ag1 2.125(2) .
N3 Ag1 2.130(2) .
F11 P1 1.572(2) .
F12 P1 1.573(2) .
F13 P1 1.604(2) .
F14 P1 1.599(2) .
F15 P1 1.610(2) .
F16 P1 1.618(2) .
Ag1 Ag1 3.2669(5) 3_556
